data_2207051
loop_
_publ_author_name
'Zhu, Gang'
'Tang, Zongxun'

_publ_section_title
;
 Diaquabis(1,10-phenanthroline-\k^2^<i>N</i>,<i>N</i>')cadmium(II)
 pentafluorooxoniobate(V)
;
_journal_issue 10
_journal_name_full 'Acta Crystallographica Section E'
_journal_page_first m2118
_journal_page_last m2120
_journal_paper_doi 10.1107/S1600536805030394
_journal_volume 61
_journal_year 2005
_chemical_formula_iupac '[Cd (C12 H8 N2 )2 (H2 O )2 ]2+ ,[Nb OF5 ] 2-'
_chemical_formula_sum 'C24 H20 Cd F5 N4 Nb O3'
_chemical_formula_weight 712.75
_chemical_name_systematic
;
Diaquabis(1,10-phenanthroline-\k^2^N,N')cadmium(II) pentafluoride-oxide
niobate
;
_space_group_IT_number 2
_symmetry_cell_setting triclinic
_symmetry_space_group_name_Hall '-P 1'
_symmetry_space_group_name_H-M 'P -1'
_atom_sites_solution_hydrogens geom
_atom_sites_solution_primary direct
_atom_sites_solution_secondary difmap
_cell_angle_alpha 99.162(6)
_cell_angle_beta 109.646(6)
_cell_angle_gamma 100.661(5)
_cell_formula_units_Z 2
_cell_length_a 9.487(4)
_cell_length_b 11.537(5)
_cell_length_c 13.007(5)
_cell_measurement_reflns_used 2883
_cell_measurement_temperature 298(2)
_cell_measurement_theta_max 27.203
_cell_measurement_theta_min 2.2
_cell_volume 1279.4(9)
_computing_cell_refinement 'SAINT (Bruker, 2002)'
_computing_data_collection 'SMART (Bruker, 2002)'
_computing_data_reduction SAINT
_computing_molecular_graphics 'XP (Siemens, 1994)'
_computing_publication_material 'SHELXTL (Siemens, 1995)'
_computing_structure_refinement 'SHELXL97 (Sheldrick, 1997)'
_computing_structure_solution 'SHELXS97 (Sheldrick, 1990)'
_diffrn_ambient_temperature 298(2)
_diffrn_measured_fraction_theta_full 0.988
_diffrn_measured_fraction_theta_max 0.988
_diffrn_measurement_device_type 'Bruker SMART CCD area-detector'
_diffrn_measurement_method '\f and w'
_diffrn_radiation_monochromator graphite
_diffrn_radiation_source 'fine-focus sealed tube'
_diffrn_radiation_type MoK\a
_diffrn_radiation_wavelength 0.71073
_diffrn_reflns_av_R_equivalents 0.0162
_diffrn_reflns_av_sigmaI/netI 0.0371
_diffrn_reflns_limit_h_max 11
_diffrn_reflns_limit_h_min -11
_diffrn_reflns_limit_k_max 13
_diffrn_reflns_limit_k_min -13
_diffrn_reflns_limit_l_max 12
_diffrn_reflns_limit_l_min -15
_diffrn_reflns_number 6750
_diffrn_reflns_theta_full 25.00
_diffrn_reflns_theta_max 25.00
_diffrn_reflns_theta_min 2.20
_diffrn_standards_decay_% 0
_diffrn_standards_interval_count 0
_diffrn_standards_interval_time 0
_diffrn_standards_number 0
_exptl_absorpt_coefficient_mu 1.349
_exptl_absorpt_correction_T_max 0.6956
_exptl_absorpt_correction_T_min 0.6495
_exptl_absorpt_correction_type multi-scan
_exptl_absorpt_process_details '(SADABS; Sheldrick, 2002)'
_exptl_crystal_colour colorless
_exptl_crystal_density_diffrn 1.850
_exptl_crystal_density_method 'not measured'
_exptl_crystal_description block
_exptl_crystal_F_000 700
_exptl_crystal_size_max 0.35
_exptl_crystal_size_mid 0.33
_exptl_crystal_size_min 0.29
_refine_diff_density_max 0.503
_refine_diff_density_min -0.791
_refine_ls_extinction_method none
_refine_ls_goodness_of_fit_ref 1.004
_refine_ls_hydrogen_treatment mixed
_refine_ls_matrix_type full
_refine_ls_number_parameters 355
_refine_ls_number_reflns 4464
_refine_ls_number_restraints 6
_refine_ls_restrained_S_all 1.003
_refine_ls_R_factor_all 0.0497
_refine_ls_R_factor_gt 0.0337
_refine_ls_shift/su_max 0.001
_refine_ls_shift/su_mean 0.000
_refine_ls_structure_factor_coef Fsqd
_refine_ls_weighting_details 'calc w=1/[\s^2^(Fo^2^)+(0.0456P)^2^+1.0033P] where P=(Fo^2^+2Fc^2^)/3'
_refine_ls_weighting_scheme calc
_refine_ls_wR_factor_gt 0.0805
_refine_ls_wR_factor_ref 0.0924
_reflns_number_gt 3413
_reflns_number_total 4464
_reflns_threshold_expression I>2\s(I)
_cod_data_source_file rn6066.cif
_cod_data_source_block I
_cod_depositor_comments
;
The following automatic conversions were performed:
'_symmetry_cell_setting' value 'Triclinic' changed to 'triclinic'
according to '/home/saulius/struct/CIF-dictionaries/cif_core.dic'
dictionary named 'cif_core.dic' version 2.4.1 from 2010-06-29.

Automatic conversion script
Id: cif_fix_enum 1527 2010-12-29 10:47:43Z saulius 

The following automatic conversions were performed:

'_symmetry_cell_setting' value 'Triclinic' changed to 'triclinic'
according to /home/saulius/struct/CIF-dictionaries/cif_core.dic
dictionary named 'cif_core.dic' version 2.4.1 from 2010-06-29.

Automatic conversion script
Id: cif_fix_values 1715 2011-07-08 13:25:40Z adriana 
;
_cod_original_cell_volume 1279.3(9)
_cod_original_sg_symbol_H-M P-1
_cod_database_code 2207051
_cod_database_fobs_code 2207051

loop_
_symmetry_equiv_pos_as_xyz
'x, y, z'
'-x, -y, -z'

loop_
_atom_site_label
_atom_site_fract_x
_atom_site_fract_y
_atom_site_fract_z
_atom_site_U_iso_or_equiv
_atom_site_adp_type
_atom_site_calc_flag
_atom_site_refinement_flags
_atom_site_occupancy
_atom_site_type_symbol
Nb1 0.56044(5) 0.26190(4) 0.68194(4) 0.04562(14) Uani d . 1 Nb
Cd1 0.48108(4) 0.22250(3) 0.26707(3) 0.04084(12) Uani d . 1 Cd
F1 0.3689(3) 0.1749(3) 0.5529(3) 0.0645(8) Uani d . 1 F
F2 0.6539(4) 0.2892(3) 0.5737(3) 0.0877(11) Uani d . 1 F
F3 0.7403(4) 0.3686(3) 0.7989(3) 0.0948(13) Uani d . 1 F
F4 0.4467(5) 0.2584(4) 0.7758(3) 0.0957(13) Uani d . 1 F
F5 0.4931(4) 0.4141(3) 0.6460(3) 0.0840(11) Uani d . 1 F
N1 0.7174(4) 0.1902(3) 0.3678(3) 0.0432(9) Uani d . 1 N
N2 0.6781(4) 0.3698(3) 0.2523(3) 0.0459(9) Uani d . 1 N
N3 0.2769(4) 0.2571(3) 0.1263(3) 0.0480(10) Uani d . 1 N
N4 0.3873(5) 0.0544(3) 0.1105(3) 0.0444(9) Uani d . 1 N
O1 0.3448(4) 0.0971(3) 0.3408(3) 0.0493(8) Uani d D 1 O
O2 0.4641(5) 0.3733(3) 0.3952(3) 0.0556(9) Uani d D 1 O
O3 0.6210(4) 0.1283(3) 0.7002(3) 0.0592(9) Uani d . 1 O
C1 0.7350(6) 0.1069(4) 0.4266(5) 0.0564(14) Uani d . 1 C
H1 0.6480 0.0482 0.4188 0.068 Uiso calc R 1 H
C2 0.8802(6) 0.1041(5) 0.5003(5) 0.0639(15) Uani d . 1 C
H2 0.8887 0.0456 0.5420 0.077 Uiso calc R 1 H
C3 1.0069(6) 0.1863(5) 0.5104(5) 0.0648(15) Uani d . 1 C
H3 1.1038 0.1838 0.5583 0.078 Uiso calc R 1 H
C4 0.9938(5) 0.2763(5) 0.4488(5) 0.0531(13) Uani d . 1 C
C5 0.8436(5) 0.2750(4) 0.3782(4) 0.0397(10) Uani d . 1 C
C6 0.8245(5) 0.3694(4) 0.3180(4) 0.0420(11) Uani d . 1 C
C7 0.9554(6) 0.4562(5) 0.3268(5) 0.0560(13) Uani d . 1 C
C8 0.9319(8) 0.5483(6) 0.2685(6) 0.0763(18) Uani d . 1 C
H8 1.0155 0.6083 0.2730 0.092 Uiso calc R 1 H
C9 0.7860(8) 0.5479(6) 0.2063(6) 0.082(2) Uani d . 1 C
H9 0.7689 0.6086 0.1678 0.099 Uiso calc R 1 H
C10 0.6600(7) 0.4574(5) 0.1987(5) 0.0632(15) Uani d . 1 C
H10 0.5606 0.4590 0.1546 0.076 Uiso calc R 1 H
C11 1.1230(6) 0.3651(5) 0.4559(5) 0.0683(16) Uani d . 1 C
H11 1.2220 0.3641 0.5013 0.082 Uiso calc R 1 H
C12 1.1044(6) 0.4513(5) 0.3974(5) 0.0700(16) Uani d . 1 C
H12 1.1912 0.5090 0.4033 0.084 Uiso calc R 1 H
C13 0.2209(6) 0.3548(5) 0.1342(5) 0.0646(15) Uani d . 1 C
H13 0.2715 0.4178 0.1984 0.078 Uiso calc R 1 H
C14 0.0918(7) 0.3664(6) 0.0519(5) 0.0732(17) Uani d . 1 C
H14 0.0559 0.4356 0.0611 0.088 Uiso calc R 1 H
C15 0.0179(6) 0.2771(7) -0.0421(5) 0.0744(19) Uani d . 1 C
H15 -0.0692 0.2847 -0.0981 0.089 Uiso calc R 1 H
C16 0.0711(6) 0.1723(6) -0.0564(4) 0.0584(14) Uani d . 1 C
C17 0.2041(5) 0.1665(4) 0.0323(4) 0.0450(11) Uani d . 1 C
C18 0.2603(5) 0.0591(4) 0.0244(4) 0.0455(11) Uani d . 1 C
C19 0.1809(7) -0.0387(5) -0.0701(4) 0.0601(15) Uani d . 1 C
C20 0.2364(9) -0.1435(6) -0.0713(6) 0.0789(19) Uani d . 1 C
H20 0.1865 -0.2108 -0.1318 0.095 Uiso calc R 1 H
C21 0.3626(9) -0.1461(5) 0.0158(6) 0.0759(19) Uani d . 1 C
H21 0.3993 -0.2154 0.0154 0.091 Uiso calc R 1 H
C22 0.4373(7) -0.0456(4) 0.1054(5) 0.0570(14) Uani d . 1 C
H22 0.5252 -0.0482 0.1639 0.068 Uiso calc R 1 H
C23 -0.0032(7) 0.0732(7) -0.1502(5) 0.080(2) Uani d . 1 C
H23 -0.0898 0.0777 -0.2087 0.096 Uiso calc R 1 H
C24 0.0478(8) -0.0280(7) -0.1578(5) 0.082(2) Uani d . 1 C
H24 -0.0044 -0.0920 -0.2210 0.098 Uiso calc R 1 H
H25 0.359(7) 0.026(3) 0.330(4) 0.080 Uiso d D 1 H
H26 0.360(7) 0.120(4) 0.409(2) 0.080 Uiso d D 1 H
H27 0.484(6) 0.446(2) 0.389(4) 0.080 Uiso d D 1 H
H28 0.511(6) 0.374(5) 0.462(2) 0.080 Uiso d D 1 H

loop_
_atom_site_aniso_label
_atom_site_aniso_U_11
_atom_site_aniso_U_22
_atom_site_aniso_U_33
_atom_site_aniso_U_12
_atom_site_aniso_U_13
_atom_site_aniso_U_23
Nb1 0.0455(3) 0.0366(2) 0.0480(3) 0.00582(19) 0.0094(2) 0.0156(2)
Cd1 0.03382(19) 0.03347(19) 0.0463(2) 0.00719(14) 0.00468(15) 0.00974(15)
F1 0.0536(18) 0.0518(18) 0.066(2) 0.0006(14) 0.0051(15) 0.0070(15)
F2 0.087(3) 0.093(3) 0.101(3) 0.014(2) 0.054(2) 0.045(2)
F3 0.081(2) 0.053(2) 0.093(3) 0.0164(18) -0.030(2) 0.0021(18)
F4 0.119(3) 0.133(3) 0.088(3) 0.081(3) 0.067(2) 0.055(2)
F5 0.078(2) 0.0386(17) 0.107(3) 0.0187(16) -0.006(2) 0.0261(17)
N1 0.033(2) 0.033(2) 0.056(2) 0.0069(17) 0.0087(18) 0.0082(18)
N2 0.046(2) 0.042(2) 0.053(2) 0.0124(18) 0.021(2) 0.0149(19)
N3 0.044(2) 0.036(2) 0.049(2) 0.0095(18) -0.0006(19) 0.0126(19)
N4 0.050(2) 0.039(2) 0.045(2) 0.0098(18) 0.019(2) 0.0148(18)
O1 0.055(2) 0.0308(17) 0.053(2) 0.0039(16) 0.0131(18) 0.0085(15)
O2 0.079(3) 0.0335(18) 0.052(2) 0.0184(18) 0.021(2) 0.0115(16)
O3 0.063(2) 0.0427(19) 0.080(3) 0.0250(17) 0.027(2) 0.0249(18)
C1 0.039(3) 0.042(3) 0.083(4) 0.012(2) 0.012(3) 0.024(3)
C2 0.048(3) 0.060(3) 0.082(4) 0.025(3) 0.010(3) 0.031(3)
C3 0.044(3) 0.059(4) 0.082(4) 0.020(3) 0.008(3) 0.017(3)
C4 0.032(3) 0.048(3) 0.067(3) 0.006(2) 0.012(2) 0.002(3)
C5 0.035(2) 0.034(2) 0.047(3) 0.0071(19) 0.015(2) 0.002(2)
C6 0.043(3) 0.037(2) 0.045(3) 0.009(2) 0.021(2) 0.002(2)
C7 0.052(3) 0.049(3) 0.071(4) 0.004(2) 0.033(3) 0.012(3)
C8 0.069(4) 0.067(4) 0.101(5) 0.006(3) 0.044(4) 0.031(4)
C9 0.097(5) 0.071(4) 0.107(5) 0.021(4) 0.058(5) 0.052(4)
C10 0.064(4) 0.064(4) 0.074(4) 0.022(3) 0.031(3) 0.031(3)
C11 0.033(3) 0.071(4) 0.088(4) 0.005(3) 0.014(3) 0.015(3)
C12 0.039(3) 0.067(4) 0.094(5) -0.006(3) 0.027(3) 0.013(3)
C13 0.063(4) 0.052(3) 0.066(4) 0.025(3) 0.002(3) 0.017(3)
C14 0.058(4) 0.073(4) 0.079(4) 0.025(3) 0.002(3) 0.032(4)
C15 0.044(3) 0.106(5) 0.076(4) 0.022(3) 0.009(3) 0.056(4)
C16 0.040(3) 0.079(4) 0.046(3) 0.002(3) 0.006(2) 0.023(3)
C17 0.039(3) 0.050(3) 0.037(3) 0.001(2) 0.007(2) 0.015(2)
C18 0.045(3) 0.048(3) 0.036(3) -0.003(2) 0.015(2) 0.008(2)
C19 0.066(4) 0.060(4) 0.041(3) -0.010(3) 0.026(3) -0.007(3)
C20 0.108(6) 0.056(4) 0.064(4) -0.005(4) 0.047(4) -0.012(3)
C21 0.118(6) 0.049(3) 0.082(5) 0.019(4) 0.068(5) 0.010(3)
C22 0.077(4) 0.044(3) 0.063(3) 0.022(3) 0.038(3) 0.018(3)
C23 0.048(4) 0.109(6) 0.052(4) -0.008(4) -0.003(3) 0.015(4)
C24 0.068(4) 0.092(5) 0.047(4) -0.023(4) 0.009(3) -0.009(3)

loop_
_atom_type_symbol
_atom_type_description
_atom_type_scat_dispersion_real
_atom_type_scat_dispersion_imag
_atom_type_scat_source
C C 0.0033 0.0016 'International Tables Vol C Tables 4.2.6.8 and 6.1.1.4'
H H 0.0000 0.0000 'International Tables Vol C Tables 4.2.6.8 and 6.1.1.4'
O O 0.0106 0.0060 'International Tables Vol C Tables 4.2.6.8 and 6.1.1.4'
N N 0.0061 0.0033 'International Tables Vol C Tables 4.2.6.8 and 6.1.1.4'
F F 0.0171 0.0103 'International Tables Vol C Tables 4.2.6.8 and 6.1.1.4'
Cd Cd -0.8075 1.2024 'International Tables Vol C Tables 4.2.6.8 and 6.1.1.4'
Nb Nb -2.0727 0.6215 'International Tables Vol C Tables 4.2.6.8 and 6.1.1.4'

loop_
_geom_angle_atom_site_label_1
_geom_angle_atom_site_label_2
_geom_angle_atom_site_label_3
_geom_angle
O3 Nb1 F4 97.27(16)
O3 Nb1 F3 95.20(16)
F4 Nb1 F3 92.4(2)
O3 Nb1 F2 94.16(16)
F4 Nb1 F2 168.09(15)
F3 Nb1 F2 89.83(18)
O3 Nb1 F1 93.48(15)
F4 Nb1 F1 89.08(17)
F3 Nb1 F1 170.92(13)
F2 Nb1 F1 86.89(16)
O3 Nb1 F5 174.37(16)
F4 Nb1 F5 87.87(16)
F3 Nb1 F5 86.84(13)
F2 Nb1 F5 80.58(16)
F1 Nb1 F5 84.27(13)
O2 Cd1 O1 83.87(13)
O2 Cd1 N1 101.00(13)
O1 Cd1 N1 94.16(13)
O2 Cd1 N3 90.24(14)
O1 Cd1 N3 99.79(13)
N1 Cd1 N3 162.96(14)
O2 Cd1 N4 156.25(14)
O1 Cd1 N4 84.41(13)
N1 Cd1 N4 100.39(13)
N3 Cd1 N4 71.53(14)
O2 Cd1 N2 86.50(13)
O1 Cd1 N2 161.40(13)
N1 Cd1 N2 72.10(13)
N3 Cd1 N2 96.12(14)
N4 Cd1 N2 109.92(13)
C1 N1 C5 119.1(4)
C1 N1 Cd1 124.7(3)
C5 N1 Cd1 115.5(3)
C10 N2 C6 118.5(4)
C10 N2 Cd1 127.1(4)
C6 N2 Cd1 113.9(3)
C13 N3 C17 118.3(4)
C13 N3 Cd1 125.3(3)
C17 N3 Cd1 116.3(3)
C22 N4 C18 119.1(4)
C22 N4 Cd1 125.9(4)
C18 N4 Cd1 114.6(3)
Cd1 O1 H25 111(4)
Cd1 O1 H26 118(4)
H25 O1 H26 107(3)
Cd1 O2 H27 120(4)
Cd1 O2 H28 115(4)
H27 O2 H28 107(3)
N1 C1 C2 122.1(5)
N1 C1 H1 118.9
C2 C1 H1 118.9
C3 C2 C1 119.6(5)
C3 C2 H2 120.2
C1 C2 H2 120.2
C2 C3 C4 120.2(5)
C2 C3 H3 119.9
C4 C3 H3 119.9
C3 C4 C5 116.9(5)
C3 C4 C11 122.8(5)
C5 C4 C11 120.3(5)
N1 C5 C4 122.0(4)
N1 C5 C6 119.4(4)
C4 C5 C6 118.7(4)
N2 C6 C7 122.0(4)
N2 C6 C5 118.4(4)
C7 C6 C5 119.6(4)
C6 C7 C8 117.9(5)
C6 C7 C12 119.2(5)
C8 C7 C12 122.8(5)
C9 C8 C7 118.8(6)
C9 C8 H8 120.6
C7 C8 H8 120.6
C8 C9 C10 120.8(6)
C8 C9 H9 119.6
C10 C9 H9 119.6
N2 C10 C9 122.0(6)
N2 C10 H10 119.0
C9 C10 H10 119.0
C12 C11 C4 120.7(5)
C12 C11 H11 119.7
C4 C11 H11 119.7
C11 C12 C7 121.6(5)
C11 C12 H12 119.2
C7 C12 H12 119.2
N3 C13 C14 123.0(6)
N3 C13 H13 118.5
C14 C13 H13 118.5
C15 C14 C13 119.4(6)
C15 C14 H14 120.3
C13 C14 H14 120.3
C14 C15 C16 120.6(5)
C14 C15 H15 119.7
C16 C15 H15 119.7
C15 C16 C23 123.8(6)
C15 C16 C17 116.8(5)
C23 C16 C17 119.4(6)
N3 C17 C16 121.9(5)
N3 C17 C18 118.7(4)
C16 C17 C18 119.3(5)
N4 C18 C19 121.9(5)
N4 C18 C17 118.7(4)
C19 C18 C17 119.5(5)
C18 C19 C20 117.2(6)
C18 C19 C24 119.1(6)
C20 C19 C24 123.7(6)
C21 C20 C19 119.7(6)
C21 C20 H20 120.1
C19 C20 H20 120.1
C20 C21 C22 120.1(6)
C20 C21 H21 120.0
C22 C21 H21 120.0
N4 C22 C21 122.0(6)
N4 C22 H22 119.0
C21 C22 H22 119.0
C24 C23 C16 121.7(6)
C24 C23 H23 119.1
C16 C23 H23 119.1
C23 C24 C19 121.1(6)
C23 C24 H24 119.5
C19 C24 H24 119.5

loop_
_geom_bond_atom_site_label_1
_geom_bond_atom_site_label_2
_geom_bond_distance
_geom_bond_publ_flag
Nb1 O3 1.764(3) yes
Nb1 F4 1.882(3) yes
Nb1 F3 1.903(3) yes
Nb1 F2 1.935(3) yes
Nb1 F1 1.966(3) yes
Nb1 F5 2.046(3) yes
Cd1 O2 2.279(3) yes
Cd1 O1 2.296(3) yes
Cd1 N1 2.317(4) yes
Cd1 N3 2.324(4) yes
Cd1 N4 2.364(4) yes
Cd1 N2 2.364(4) yes
N1 C1 1.321(6) ?
N1 C5 1.351(5) ?
N2 C10 1.321(6) ?
N2 C6 1.366(6) ?
N3 C13 1.336(6) ?
N3 C17 1.350(6) ?
N4 C22 1.326(6) ?
N4 C18 1.358(6) ?
O1 H25 0.847(19) ?
O1 H26 0.839(19) ?
O2 H27 0.848(19) ?
O2 H28 0.831(19) ?
C1 C2 1.398(7) ?
C1 H1 0.9300 ?
C2 C3 1.338(8) ?
C2 H2 0.9300 ?
C3 C4 1.408(8) ?
C3 H3 0.9300 ?
C4 C5 1.408(6) ?
C4 C11 1.410(7) ?
C5 C6 1.442(6) ?
C6 C7 1.402(6) ?
C7 C8 1.408(8) ?
C7 C12 1.421(8) ?
C8 C9 1.347(9) ?
C8 H8 0.9300 ?
C9 C10 1.398(8) ?
C9 H9 0.9300 ?
C10 H10 0.9300 ?
C11 C12 1.348(8) ?
C11 H11 0.9300 ?
C12 H12 0.9300 ?
C13 C14 1.375(7) ?
C13 H13 0.9300 ?
C14 C15 1.342(9) ?
C14 H14 0.9300 ?
C15 C16 1.403(8) ?
C15 H15 0.9300 ?
C16 C23 1.404(9) ?
C16 C17 1.415(7) ?
C17 C18 1.439(7) ?
C18 C19 1.404(7) ?
C19 C20 1.405(8) ?
C19 C24 1.430(8) ?
C20 C21 1.353(9) ?
C20 H20 0.9300 ?
C21 C22 1.384(8) ?
C21 H21 0.9300 ?
C22 H22 0.9300 ?
C23 C24 1.345(9) ?
C23 H23 0.9300 ?
C24 H24 0.9300 ?

loop_
_geom_hbond_atom_site_label_D
_geom_hbond_atom_site_label_H
_geom_hbond_atom_site_label_A
_geom_hbond_site_symmetry_A
_geom_hbond_distance_DH
_geom_hbond_distance_HA
_geom_hbond_distance_DA
_geom_hbond_angle_DHA
_geom_hbond_publ_flag
O1 H25 O3 2_656 0.85(4) 1.83(4) 2.672(5) 177 y
O1 H26 F1 . 0.84(3) 1.84(3) 2.679(5) 172(6) y
O2 H27 F5 2_666 0.85(3) 1.74(3) 2.582(5) 171 y
O2 H28 F2 . 0.83(3) 2.12(5) 2.851(5) 146(5) y
O2 H28 F5 . 0.83(3) 2.44(3) 3.130(5) 142(5) y
C11 H11 F5 1_655 0.93 2.52 3.427(7) 166 y
C12 H12 F2 2_766 0.93 2.43 3.299(7) 156 y
C13 H13 F3 2_666 0.93 2.48 3.089(7) 123 y
C15 H15 F3 1_454 0.93 2.33 3.224(8) 161 y
